data_4121692
loop_
_publ_author_name
'Li, Bin'
'Wen, Hui-Min'
'Wang, Hailong'
'Wu, Hui'
'Tyagi, Madhusudan'
'Yildirim, Taner'
'Zhou, Wei'
'Chen, Banglin'

_publ_section_title
;
 A porous metal-organic framework with dynamic pyrimidine groups
 exhibiting record high methane storage working capacity.
;
_journal_issue 17
_journal_name_full 'Journal of the American Chemical Society'
_journal_page_first 6207
_journal_page_last 6210
_journal_paper_doi 10.1021/ja501810r
_journal_volume 136
_journal_year 2014
_chemical_formula_moiety '0.11(C180 H72 Cu18 N18 O90), O'
_chemical_formula_sum 'C20 H8 Cu2 N2 O11'
_chemical_formula_weight 579.36
_chemical_name_systematic
;
 ?
;
_space_group_crystal_system trigonal
_space_group_IT_number 166
_space_group_name_Hall '-R 3 2"'
_space_group_name_H-M_alt 'R -3 m'
_symmetry_space_group_name_Hall '-R 3 2"'
_symmetry_space_group_name_H-M 'R -3 m :H'
_atom_sites_solution_hydrogens geom
_atom_sites_solution_primary direct
_atom_sites_solution_secondary difmap
_audit_creation_date 2014-01-07
_audit_creation_method
;
Olex2 1.2
(compiled 2013.12.10 svn.r2850 for OlexSys, GUI svn.r4736)
;
_cell_angle_alpha 90.00
_cell_angle_beta 90.00
_cell_angle_gamma 120.00
_cell_formula_units_Z 9
_cell_length_a 18.6895(5)
_cell_length_b 18.6895(5)
_cell_length_c 37.6886(9)
_cell_measurement_reflns_used 4447
_cell_measurement_temperature 100.00(19)
_cell_measurement_theta_max 28.1360
_cell_measurement_theta_min 3.9000
_cell_volume 11400.8(5)
_computing_cell_refinement
;
CrysAlisPro, Agilent Technologies,
Version 1.171.36.28 (release 01-02-2013 CrysAlis171 .NET)
(compiled Feb  1 2013,16:14:44)
;
_computing_data_collection
;
CrysAlisPro, Agilent Technologies,
Version 1.171.36.28 (release 01-02-2013 CrysAlis171 .NET)
(compiled Feb  1 2013,16:14:44)
;
_computing_data_reduction
;
CrysAlisPro, Agilent Technologies,
Version 1.171.36.28 (release 01-02-2013 CrysAlis171 .NET)
(compiled Feb  1 2013,16:14:44)
;
_computing_molecular_graphics 'Olex2 (Dolomanov et al., 2009)'
_computing_publication_material 'Olex2 (Dolomanov et al., 2009)'
_computing_structure_refinement 'XL (Sheldrick, 2008)'
_diffrn_ambient_temperature 100.00(19)
_diffrn_detector_area_resol_mean 10.5594
_diffrn_measured_fraction_theta_full 0.994
_diffrn_measured_fraction_theta_max 0.994
_diffrn_measurement_device_type 'SuperNova, Dual, Cu at zero, Atlas'
_diffrn_measurement_method '\w scans'
_diffrn_orient_matrix_UB_11 0.0332838000
_diffrn_orient_matrix_UB_12 0.0364056000
_diffrn_orient_matrix_UB_13 -0.0073712000
_diffrn_orient_matrix_UB_21 0.0284265000
_diffrn_orient_matrix_UB_22 -0.0064289000
_diffrn_orient_matrix_UB_23 0.0100058000
_diffrn_orient_matrix_UB_31 0.0027614000
_diffrn_orient_matrix_UB_32 -0.0235627000
_diffrn_orient_matrix_UB_33 -0.0141258000
_diffrn_radiation_monochromator mirror
_diffrn_radiation_type MoK\a
_diffrn_radiation_wavelength 0.71073
_diffrn_reflns_av_R_equivalents 0.0338
_diffrn_reflns_av_unetI/netI 0.0295
_diffrn_reflns_limit_h_max 22
_diffrn_reflns_limit_h_min -18
_diffrn_reflns_limit_k_max 15
_diffrn_reflns_limit_k_min -22
_diffrn_reflns_limit_l_max 44
_diffrn_reflns_limit_l_min -44
_diffrn_reflns_number 9196
_diffrn_reflns_theta_full 24.99
_diffrn_reflns_theta_max 24.99
_diffrn_reflns_theta_min 2.72
_diffrn_source 'SuperNova (Mo) X-ray Source'
_exptl_absorpt_coefficient_mu 0.868
_exptl_absorpt_correction_T_max 1.00000
_exptl_absorpt_correction_T_min 0.85855
_exptl_absorpt_correction_type multi-scan
_exptl_absorpt_process_details
;
CrysAlisPro, Agilent Technologies,
Version 1.171.36.28 (release 01-02-2013 CrysAlis171 .NET)
(compiled Feb  1 2013,16:14:44)
Empirical absorption correction using spherical harmonics,
 implemented in SCALE3 ABSPACK scaling algorithm.
;
_exptl_crystal_colour
;
;
_exptl_crystal_density_diffrn 0.759
_exptl_crystal_density_method 'not measured'
_exptl_crystal_description
;
;
_exptl_crystal_F_000 2592
_exptl_crystal_size_max 0.42
_exptl_crystal_size_mid 0.35
_exptl_crystal_size_min 0.20
_refine_diff_density_max 1.122
_refine_diff_density_min -0.438
_refine_diff_density_rms 0.152
_refine_ls_extinction_method none
_refine_ls_goodness_of_fit_ref 1.108
_refine_ls_hydrogen_treatment mixed
_refine_ls_matrix_type full
_refine_ls_number_parameters 98
_refine_ls_number_reflns 2452
_refine_ls_number_restraints 20
_refine_ls_restrained_S_all 1.116
_refine_ls_R_factor_all 0.0896
_refine_ls_R_factor_gt 0.0808
_refine_ls_shift/su_max 0.001
_refine_ls_shift/su_mean 0.000
_refine_ls_structure_factor_coef Fsqd
_refine_ls_weighting_details 'calc w=1/[\s^2^(Fo^2^)+(0.1551P)^2^+100.1149P] where P=(Fo^2^+2Fc^2^)/3'
_refine_ls_weighting_scheme calc
_refine_ls_wR_factor_gt 0.2558
_refine_ls_wR_factor_ref 0.2627
_reflns_number_gt 2110
_reflns_number_total 2452
_reflns_threshold_expression >2sigma(I)
_cod_data_source_file ja501810r_si_002.cif
_cod_data_source_block UTSA-76
_cod_depositor_comments 'Adding full bibliography for 4121692.cif.'
_cod_database_code 4121692
_chemical_oxdiff_formula 'C1 H1 N1 O1 Cu1'
_reflns_odcompleteness_completeness 99.68
_reflns_odcompleteness_iscentric 1
_reflns_odcompleteness_theta 26.32
_olex2_refinement_description
;
1. Others
 Fixed Sof: C7(0.5) H7(0.5) N1(0.5) O4(0.125) O5(0.125)
 Fixed Uiso: H3(0.071) H5(0.054) H7(0.078)
 Fixed X: H3(0.4229) H5(0.5666) H7(0.5743) O4(0.6667) O5(0.6667)
 Fixed Y: H3(0.3641) H5(0.4334) H7(0.6115) O4(0.3333) O5(0.3333)
 Fixed Z: H3(0.5769) H5(0.6636) H7(0.5381)
;

loop_
_space_group_symop_id
_space_group_symop_operation_xyz
1 'x, y, z'
2 '-y, x-y, z'
3 '-x+y, -x, z'
4 'x-y, -y, -z'
5 '-x, -x+y, -z'
6 'y, x, -z'
7 'x+2/3, y+1/3, z+1/3'
8 '-y+2/3, x-y+1/3, z+1/3'
9 '-x+y+2/3, -x+1/3, z+1/3'
10 'x-y+2/3, -y+1/3, -z+1/3'
11 '-x+2/3, -x+y+1/3, -z+1/3'
12 'y+2/3, x+1/3, -z+1/3'
13 'x+1/3, y+2/3, z+2/3'
14 '-y+1/3, x-y+2/3, z+2/3'
15 '-x+y+1/3, -x+2/3, z+2/3'
16 'x-y+1/3, -y+2/3, -z+2/3'
17 '-x+1/3, -x+y+2/3, -z+2/3'
18 'y+1/3, x+2/3, -z+2/3'
19 '-x, -y, -z'
20 'y, -x+y, -z'
21 'x-y, x, -z'
22 '-x+y, y, z'
23 'x, x-y, z'
24 '-y, -x, z'
25 '-x+2/3, -y+1/3, -z+1/3'
26 'y+2/3, -x+y+1/3, -z+1/3'
27 'x-y+2/3, x+1/3, -z+1/3'
28 '-x+y+2/3, y+1/3, z+1/3'
29 'x+2/3, x-y+1/3, z+1/3'
30 '-y+2/3, -x+1/3, z+1/3'
31 '-x+1/3, -y+2/3, -z+2/3'
32 'y+1/3, -x+y+2/3, -z+2/3'
33 'x-y+1/3, x+2/3, -z+2/3'
34 '-x+y+1/3, y+2/3, z+2/3'
35 'x+1/3, x-y+2/3, z+2/3'
36 '-y+1/3, -x+2/3, z+2/3'

loop_
_atom_site_label
_atom_site_type_symbol
_atom_site_fract_x
_atom_site_fract_y
_atom_site_fract_z
_atom_site_U_iso_or_equiv
_atom_site_adp_type
_atom_site_occupancy
_atom_site_symmetry_multiplicity
_atom_site_calc_flag
_atom_site_refinement_flags
C1 C 0.5134(4) 0.4866(4) 0.5342(2) 0.072(3) Uani 1 2 d SD
C2 C 0.5275(4) 0.4725(4) 0.5707(3) 0.064(3) Uani 1 2 d S
C3 C 0.4714(4) 0.4019(4) 0.58834(17) 0.0590(18) Uani 1 1 d .
H3 H 0.4229 0.3641 0.5769 0.071 Uiso 1 1 calc R
C4 C 0.4859(3) 0.3862(4) 0.62307(15) 0.0467(14) Uani 1 1 d .
C5 C 0.5570(3) 0.4430(3) 0.6403(2) 0.0451(18) Uani 1 2 d S
H5 H 0.5666 0.4334 0.6636 0.054 Uiso 1 2 calc SR
C6 C 0.4273(3) 0.3057(4) 0.64028(14) 0.0423(13) Uani 1 1 d .
C7 C 0.5460(10) 0.5673(5) 0.5226(3) 0.065(4) Uani 0.50 1 d PDU
H7 H 0.5743 0.6115 0.5381 0.078 Uiso 0.50 1 calc PR
Cu1 Cu 0.37974(5) 0.18987(2) 0.695864(19) 0.0312(4) Uani 1 2 d S
N1 N 0.5799(6) 0.5352(9) 0.5126(3) 0.078(4) Uani 0.50 1 d PDU
O1 O 0.4445(2) 0.2948(3) 0.67133(10) 0.0481(10) Uani 1 1 d .
O2 O 0.3654(2) 0.2558(3) 0.62238(10) 0.0515(11) Uani 1 1 d .
O3 O 0.4403(5) 0.2201(2) 0.74616(18) 0.079(2) Uani 1 2 d S
O4 O 0.6667 0.3333 0.727(2) 0.33(4) Uiso 0.75 6 d SP
O5 O 0.6667 0.3333 0.596(3) 0.52(7) Uiso 0.75 6 d SP

loop_
_atom_site_aniso_label
_atom_site_aniso_U_11
_atom_site_aniso_U_22
_atom_site_aniso_U_33
_atom_site_aniso_U_23
_atom_site_aniso_U_13
_atom_site_aniso_U_12
C1 0.053(3) 0.053(3) 0.059(6) 0.017(3) -0.017(3) -0.012(5)
C2 0.051(4) 0.051(4) 0.057(6) 0.012(3) -0.012(3) 0.002(4)
C3 0.043(3) 0.052(4) 0.052(3) 0.008(3) -0.009(3) 0.001(3)
C4 0.037(3) 0.045(3) 0.042(3) 0.007(3) -0.001(2) 0.009(3)
C5 0.042(3) 0.042(3) 0.042(4) 0.0013(18) -0.0013(18) 0.014(4)
C6 0.030(3) 0.046(3) 0.040(3) 0.005(2) 0.003(2) 0.011(2)
C7 0.072(7) 0.046(6) 0.050(6) 0.014(5) -0.011(6) 0.008(5)
Cu1 0.0206(5) 0.0424(5) 0.0233(5) -0.00124(14) -0.0025(3) 0.0103(3)
N1 0.058(6) 0.079(7) 0.056(6) 0.020(6) -0.011(5) 0.003(5)
O1 0.039(2) 0.045(2) 0.041(2) 0.0049(17) -0.0049(16) 0.0069(18)
O2 0.039(2) 0.048(2) 0.041(2) 0.0100(18) -0.0051(17) 0.0018(19)
O3 0.078(5) 0.097(4) 0.055(4) -0.0181(18) -0.036(4) 0.039(3)

loop_
_atom_type_symbol
_atom_type_description
_atom_type_scat_dispersion_real
_atom_type_scat_dispersion_imag
_atom_type_scat_source
C C 0.0033 0.0016 'International Tables Vol C Tables 4.2.6.8 and 6.1.1.4'
H H 0.0000 0.0000 'International Tables Vol C Tables 4.2.6.8 and 6.1.1.4'
Cu Cu 0.3201 1.2651 'International Tables Vol C Tables 4.2.6.8 and 6.1.1.4'
N N 0.0061 0.0033 'International Tables Vol C Tables 4.2.6.8 and 6.1.1.4'
O O 0.0106 0.0060 'International Tables Vol C Tables 4.2.6.8 and 6.1.1.4'

loop_
_geom_angle_atom_site_label_1
_geom_angle_atom_site_label_2
_geom_angle_atom_site_label_3
_geom_angle
_geom_angle_site_symmetry_1
_geom_angle_site_symmetry_3
C7 C1 C2 118.5(8) . .
C7 C1 C2 118.5(8) 24_665 .
C7 C1 C7 99.8(14) . 24_665
N1 C1 C2 119.6(7) . .
N1 C1 C2 119.6(7) 24_665 .
N1 C1 C7 121.9(8) 24_665 .
N1 C1 C7 48.5(9) 24_665 24_665
N1 C1 C7 48.5(9) . .
N1 C1 C7 121.9(8) . 24_665
N1 C1 N1 102.3(12) 24_665 .
C3 C2 C1 120.8(4) . .
C3 C2 C1 120.8(4) 24_665 .
C3 C2 C3 118.5(9) 24_665 .
C2 C3 H3 119.4 . .
C2 C3 C4 121.2(6) . .
C4 C3 H3 119.4 . .
C3 C4 C6 119.7(5) . .
C5 C4 C3 119.6(6) . .
C5 C4 C6 120.6(5) . .
C4 C5 C4 119.9(7) . 24_665
C4 C5 H5 120.0 24_665 .
C4 C5 H5 120.0 . .
O1 C6 C4 116.6(5) . .
O1 C6 O2 126.5(5) . .
O2 C6 C4 116.9(5) . .
C1 C7 H7 121.1 . .
N1 C7 C1 117.9(10) 6_556 .
N1 C7 H7 121.1 6_556 .
O1 Cu1 Cu1 84.92(12) 23 25_556
O1 Cu1 Cu1 84.92(12) . 25_556
O1 Cu1 O1 88.3(3) . 23
O1 Cu1 O2 167.65(16) . 25_556
O1 Cu1 O2 167.65(16) 23 11_556
O1 Cu1 O2 90.1(2) . 11_556
O1 Cu1 O2 90.1(2) 23 25_556
O1 Cu1 O3 100.1(2) 23 .
O1 Cu1 O3 100.1(2) . .
O2 Cu1 Cu1 82.74(11) 25_556 25_556
O2 Cu1 Cu1 82.74(11) 11_556 25_556
O2 Cu1 O2 88.9(3) 25_556 11_556
O2 Cu1 O3 92.3(2) 25_556 .
O2 Cu1 O3 92.3(2) 11_556 .
O3 Cu1 Cu1 173.0(2) . 25_556
C7 N1 C1 120.0(8) 6_556 .
C6 O1 Cu1 121.6(4) . .
C6 O2 Cu1 124.0(4) . 25_556

loop_
_geom_bond_atom_site_label_1
_geom_bond_atom_site_label_2
_geom_bond_distance
_geom_bond_site_symmetry_2
C1 C2 1.450(13) .
C1 C7 1.383(7) 24_665
C1 C7 1.383(7) .
C1 N1 1.381(6) 24_665
C1 N1 1.381(6) .
C2 C3 1.378(8) .
C2 C3 1.378(8) 24_665
C3 H3 0.9300 .
C3 C4 1.397(8) .
C4 C5 1.380(7) .
C4 C6 1.496(8) .
C5 C4 1.380(7) 24_665
C5 H5 0.9300 .
C6 O1 1.257(7) .
C6 O2 1.257(7) .
C7 H7 0.9300 .
C7 N1 1.379(6) 6_556
Cu1 Cu1 2.6645(15) 25_556
Cu1 O1 1.947(4) 23
Cu1 O1 1.947(4) .
Cu1 O2 1.951(4) 11_556
Cu1 O2 1.951(4) 25_556
Cu1 O3 2.134(6) .
N1 C7 1.379(6) 6_556
O2 Cu1 1.951(4) 25_556
